data_2105260
loop_
_publ_author_name
'Britton, Doyle'
'Young, Jr, Victor G.'
'Noland, Wayland E.'
'Pinnow, Matthew J.'
'Clark, Christopher M.'

_publ_section_title
;
 Four polymorphs (polytypes) of 5,6-dimethylbenzofurazan 1-oxide
;
_journal_issue 5
_journal_name_full 'Acta Crystallographica Section B'
_journal_page_first 536
_journal_page_last 542
_journal_paper_doi 10.1107/S0108768112037457
_journal_volume 68
_journal_year 2012
_chemical_formula_moiety 'C10 H8 O3'
_chemical_formula_sum 'C10 H8 O3'
_chemical_formula_weight 176.16
_chemical_name_systematic
;
 4,5-dimethylphthalic anhydride
;
_space_group_IT_number 61
_symmetry_cell_setting orthorhombic
_symmetry_space_group_name_Hall '-P 2ac 2ab'
_symmetry_space_group_name_H-M 'P b c a'
_atom_sites_solution_hydrogens calc
_atom_sites_solution_primary direct
_atom_sites_solution_secondary difmap
_audit_creation_method SHELXTL
_cell_angle_alpha 90.00
_cell_angle_beta 90.00
_cell_angle_gamma 90.00
_cell_formula_units_Z 8
_cell_length_a 11.744(4)
_cell_length_b 7.601(3)
_cell_length_c 18.102(6)
_cell_measurement_reflns_used 3420
_cell_measurement_temperature 173(2)
_cell_measurement_theta_max 27.5
_cell_measurement_theta_min 2.8
_cell_volume 1615.9(10)
_computing_cell_refinement 'SAINT (Bruker, 2003)'
_computing_data_collection 'SMART (Bruker, 2003)'
_computing_data_reduction SAINT
_computing_molecular_graphics SHELXTL
_computing_publication_material SHELXTL
_computing_structure_refinement SHELXTL
_computing_structure_solution 'SHELXTL (Sheldrick, 2008)'
_diffrn_ambient_temperature 173(2)
_diffrn_measured_fraction_theta_full 0.997
_diffrn_measured_fraction_theta_max 0.997
_diffrn_measurement_device_type
;
Bruker SMART 1K CCD area-detector diffractometer
;
_diffrn_measurement_method '\w scans'
_diffrn_radiation_monochromator graphite
_diffrn_radiation_source 'fine-focus sealed tube'
_diffrn_radiation_type MoK\a
_diffrn_radiation_wavelength 0.71073
_diffrn_reflns_av_R_equivalents 0.0266
_diffrn_reflns_av_sigmaI/netI 0.0127
_diffrn_reflns_limit_h_max 15
_diffrn_reflns_limit_h_min -15
_diffrn_reflns_limit_k_max 9
_diffrn_reflns_limit_k_min -9
_diffrn_reflns_limit_l_max 23
_diffrn_reflns_limit_l_min -23
_diffrn_reflns_number 17411
_diffrn_reflns_theta_full 27.54
_diffrn_reflns_theta_max 27.54
_diffrn_reflns_theta_min 2.25
_diffrn_standards_decay_% 'less than 1'
_diffrn_standards_number 0
_exptl_absorpt_coefficient_mu 0.108
_exptl_absorpt_correction_T_max 0.97
_exptl_absorpt_correction_T_min 0.95
_exptl_absorpt_correction_type multi-scan
_exptl_absorpt_process_details
;
SADABS; Sheldrick, 2008; Blessing, 1995
;
_exptl_crystal_colour colorless
_exptl_crystal_density_diffrn 1.448
_exptl_crystal_density_meas ?
_exptl_crystal_density_method 'not measured'
_exptl_crystal_description prism
_exptl_crystal_F_000 736
_exptl_crystal_size_max .50
_exptl_crystal_size_mid .35
_exptl_crystal_size_min .25
_refine_diff_density_max 0.327
_refine_diff_density_min -0.140
_refine_ls_extinction_coef 0.084(4)
_refine_ls_extinction_expression Fc^*^=kFc[1+0.001xFc^2^\l^3^/sin(2\q)]^-1/4^
_refine_ls_extinction_method SHELXL
_refine_ls_goodness_of_fit_ref 1.055
_refine_ls_hydrogen_treatment constr
_refine_ls_matrix_type full
_refine_ls_number_parameters 121
_refine_ls_number_reflns 1857
_refine_ls_number_restraints 0
_refine_ls_restrained_S_all 1.055
_refine_ls_R_factor_all 0.0347
_refine_ls_R_factor_gt 0.0333
_refine_ls_shift/su_max 0.001
_refine_ls_shift/su_mean 0.000
_refine_ls_structure_factor_coef Fsqd
_refine_ls_weighting_details 'calc w=1/[\s^2^(Fo^2^)+(0.0550P)^2^+0.4380P] where P=(Fo^2^+2Fc^2^)/3'
_refine_ls_weighting_scheme calc
_refine_ls_wR_factor_gt 0.0972
_refine_ls_wR_factor_ref 0.0986
_reflns_number_gt 1772
_reflns_number_total 1857
_reflns_threshold_expression '>2\s(I) '
_cod_data_source_file ps5015.cif
_cod_data_source_block Me2PA
_cod_depositor_comments
;
The following automatic conversions were performed:

'_exptl_crystal_density_meas' value 'not measured' was changed to '?'
- the value is perceived as not measured.

Automatic conversion script
Id: cif_fix_values 3008 2015-01-20 13:52:24Z robertas 
;
_cod_original_sg_symbol_H-M Pbca
_cod_database_code 2105260
_cod_database_fobs_code 2105260

loop_
_symmetry_equiv_pos_as_xyz
'x, y, z'
'-x+1/2, -y, z+1/2'
'-x, y+1/2, -z+1/2'
'x+1/2, -y+1/2, -z'
'-x, -y, -z'
'x-1/2, y, -z-1/2'
'x, -y-1/2, z-1/2'
'-x-1/2, y-1/2, z'

loop_
_atom_site_type_symbol
_atom_site_label
_atom_site_fract_x
_atom_site_fract_y
_atom_site_fract_z
_atom_site_U_iso_or_equiv
_atom_site_adp_type
_atom_site_calc_flag
_atom_site_refinement_flags
_atom_site_occupancy
_atom_site_symmetry_multiplicity
C C1 0.05887(8) 0.21317(12) 0.48258(5) 0.0228(2) Uani d . 1 1
C C2 0.15461(8) 0.10774(13) 0.48559(5) 0.0232(2) Uani d . 1 1
C C3 0.20234(8) 0.05807(14) 0.55217(5) 0.0256(2) Uani d . 1 1
H H3 0.2689 -0.0129 0.5535 0.031 Uiso calc R 1 1
C C4 0.15040(8) 0.11466(13) 0.61746(5) 0.0248(2) Uani d . 1 1
C C5 0.05135(9) 0.22036(13) 0.61446(5) 0.0247(2) Uani d . 1 1
C C6 0.00614(8) 0.27159(13) 0.54630(5) 0.0248(2) Uani d . 1 1
H H6 -0.0593 0.3448 0.5439 0.030 Uiso calc R 1 1
C C7 0.02919(8) 0.23818(13) 0.40411(5) 0.0252(2) Uani d . 1 1
C C8 0.18618(9) 0.06185(13) 0.40921(5) 0.0261(2) Uani d . 1 1
C C9 0.19891(9) 0.05791(16) 0.69046(6) 0.0330(3) Uani d . 1 1
H H9A 0.1485 -0.0296 0.7131 0.049 Uiso calc R 1 1
H H9B 0.2054 0.1602 0.7232 0.049 Uiso calc R 1 1
H H9C 0.2744 0.0062 0.6828 0.049 Uiso calc R 1 1
C C10 -0.00697(10) 0.27670(16) 0.68445(6) 0.0328(3) Uani d . 1 1
H H10A -0.0751 0.3452 0.6722 0.049 Uiso calc R 1 1
H H10B 0.0451 0.3492 0.7138 0.049 Uiso calc R 1 1
H H10C -0.0290 0.1725 0.7129 0.049 Uiso calc R 1 1
O O11 -0.04487(7) 0.31905(11) 0.37500(4) 0.0350(2) Uani d . 1 1
O O12 0.26160(7) -0.02644(12) 0.38547(4) 0.0376(2) Uani d . 1 1
O O13 0.10748(6) 0.14088(9) 0.36216(4) 0.0276(2) Uani d . 1 1

loop_
_atom_site_aniso_label
_atom_site_aniso_U_11
_atom_site_aniso_U_22
_atom_site_aniso_U_33
_atom_site_aniso_U_12
_atom_site_aniso_U_13
_atom_site_aniso_U_23
C1 0.0253(4) 0.0229(5) 0.0203(5) -0.0029(4) -0.0010(3) 0.0011(3)
C2 0.0250(5) 0.0237(5) 0.0210(5) -0.0023(4) 0.0025(3) -0.0004(3)
C3 0.0258(5) 0.0267(5) 0.0242(5) 0.0004(4) 0.0002(4) 0.0023(4)
C4 0.0273(5) 0.0258(5) 0.0214(5) -0.0050(4) -0.0009(4) 0.0030(3)
C5 0.0276(5) 0.0258(5) 0.0206(5) -0.0045(4) 0.0023(4) -0.0009(3)
C6 0.0258(5) 0.0256(5) 0.0231(5) 0.0008(4) 0.0009(4) -0.0009(3)
C7 0.0286(5) 0.0255(5) 0.0215(5) -0.0030(4) -0.0001(4) -0.0006(4)
C8 0.0294(5) 0.0270(5) 0.0219(5) -0.0021(4) 0.0016(4) -0.0003(4)
C9 0.0364(6) 0.0406(6) 0.0220(5) -0.0008(5) -0.0023(4) 0.0068(4)
C10 0.0371(5) 0.0390(6) 0.0222(5) 0.0003(5) 0.0057(4) -0.0028(4)
O11 0.0380(4) 0.0399(5) 0.0271(4) 0.0065(3) -0.0063(3) 0.0027(3)
O12 0.0393(5) 0.0434(5) 0.0300(4) 0.0101(4) 0.0076(3) -0.0040(3)
O13 0.0329(4) 0.0300(4) 0.0198(4) -0.0004(3) 0.0001(3) -0.0016(3)

loop_
_atom_type_symbol
_atom_type_description
_atom_type_scat_dispersion_real
_atom_type_scat_dispersion_imag
_atom_type_scat_source
C C 0.0033 0.0016 'International Tables Vol C Tables 4.2.6.8 and 6.1.1.4'
H H 0.0000 0.0000 'International Tables Vol C Tables 4.2.6.8 and 6.1.1.4'
O O 0.0106 0.0060 'International Tables Vol C Tables 4.2.6.8 and 6.1.1.4'

loop_
_geom_angle_atom_site_label_1
_geom_angle_atom_site_label_2
_geom_angle_atom_site_label_3
_geom_angle
C2 C1 C6 121.19(9)
C2 C1 C7 107.76(8)
C6 C1 C7 131.02(9)
C3 C2 C1 121.53(9)
C3 C2 C8 130.68(9)
C1 C2 C8 107.76(8)
C2 C3 C4 118.45(10)
C2 C3 H3 120.8
C4 C3 H3 120.8
C3 C4 C5 120.06(9)
C3 C4 C9 119.33(10)
C5 C4 C9 120.58(9)
C6 C5 C4 120.29(9)
C6 C5 C10 119.44(9)
C4 C5 C10 120.28(9)
C1 C6 C5 118.46(9)
C1 C6 H6 120.8
C5 C6 H6 120.8
O11 C7 O13 120.82(9)
O11 C7 C1 131.82(9)
O13 C7 C1 107.36(8)
O12 C8 O13 121.05(9)
O12 C8 C2 131.21(10)
O13 C8 C2 107.74(8)
C4 C9 H9A 109.5
C4 C9 H9B 109.5
H9A C9 H9B 109.5
C4 C9 H9C 109.5
H9A C9 H9C 109.5
H9B C9 H9C 109.5
C5 C10 H10A 109.5
C5 C10 H10B 109.5
H10A C10 H10B 109.5
C5 C10 H10C 109.5
H10A C10 H10C 109.5
H10B C10 H10C 109.5
C8 O13 C7 109.34(8)

loop_
_geom_bond_atom_site_label_1
_geom_bond_atom_site_label_2
_geom_bond_distance
C1 C2 1.3819(14)
C1 C6 1.3825(13)
C1 C7 1.4748(14)
C2 C3 1.3818(14)
C2 C8 1.4734(14)
C3 C4 1.3980(14)
C3 H3 0.9500
C4 C5 1.4147(15)
C4 C9 1.5023(13)
C5 C6 1.3984(14)
C5 C10 1.5027(14)
C6 H6 0.9500
C7 O11 1.1883(13)
C7 O13 1.4032(12)
C8 O12 1.1915(13)
C8 O13 1.3929(13)
C9 H9A 0.9800
C9 H9B 0.9800
C9 H9C 0.9800
C10 H10A 0.9800
C10 H10B 0.9800
C10 H10C 0.9800

loop_
_geom_torsion_atom_site_label_1
_geom_torsion_atom_site_label_2
_geom_torsion_atom_site_label_3
_geom_torsion_atom_site_label_4
_geom_torsion
C6 C1 C2 C3 -0.76(15)
C7 C1 C2 C3 -178.93(9)
C6 C1 C2 C8 177.29(9)
C7 C1 C2 C8 -0.88(11)
C1 C2 C3 C4 1.03(15)
C8 C2 C3 C4 -176.52(9)
C2 C3 C4 C5 -0.04(15)
C2 C3 C4 C9 178.26(9)
C3 C4 C5 C6 -1.23(15)
C9 C4 C5 C6 -179.51(9)
C3 C4 C5 C10 178.03(9)
C9 C4 C5 C10 -0.25(15)
C2 C1 C6 C5 -0.52(15)
C7 C1 C6 C5 177.16(9)
C4 C5 C6 C1 1.50(15)
C10 C5 C6 C1 -177.77(9)
C2 C1 C7 O11 -179.21(11)
C6 C1 C7 O11 2.87(19)
C2 C1 C7 O13 1.77(10)
C6 C1 C7 O13 -176.15(10)
C3 C2 C8 O12 -1.61(19)
C1 C2 C8 O12 -179.42(11)
C3 C2 C8 O13 177.49(10)
C1 C2 C8 O13 -0.33(11)
O12 C8 O13 C7 -179.33(10)
C2 C8 O13 C7 1.46(10)
O11 C7 O13 C8 178.86(10)
C1 C7 O13 C8 -1.99(10)

loop_
_cod_related_entry_id
_cod_related_entry_database
_cod_related_entry_code
1 ChemSpider 197112
